data_1010790
loop_
_publ_author_name
'Fenoglio, M'
'Millosevich, F'

_publ_section_title
;
Ricerche sui carbonati naturali neutri e basici di magnesio idrati.
;
_journal_coden_ASTM AANL7U
_journal_name_full
;
Atti della Accademia Nazionale dei Lincei, Classe di Scienze Fisiche,
Matematiche e Naturali, Rendiconti, Serie 7 (1, 1925-1945)
;
_journal_page_first 219
_journal_page_last 222
_journal_volume 24
_journal_year 1936
_chemical_compound_source 'from Cogne, Val d'Aosta, Italy'
_chemical_formula_structural 'Mg C O3 (H2 O)5'
_chemical_formula_sum 'H10 Mg O8'
_chemical_name_mineral Lansfordite
_chemical_name_systematic 'Magnesium carbonate pentahydrate'
_space_group_IT_number 10
_symmetry_cell_setting monoclinic
_symmetry_Int_Tables_number 10
_symmetry_space_group_name_Hall '-P 2y'
_symmetry_space_group_name_H-M 'P 1 2/m 1'
_cell_angle_alpha 90
_cell_angle_beta 78.18
_cell_angle_gamma 90
_cell_formula_units_Z 1
_cell_length_a 12.48
_cell_length_b 7.55
_cell_length_c 7.34
_cell_volume 676.9
_cod_database_code 1010790

loop_
_symmetry_equiv_pos_as_xyz
x,y,z
-x,y,-z
-x,-y,-z
x,-y,z

loop_
_atom_site_label
_atom_site_fract_x
_atom_site_fract_y
_atom_site_fract_z
? ? ? ?
